data_1572210
loop_
_publ_author_name
'W&#xfc;rdemann, Marie Sophie'
'K&#xfc;hn, Steffen'
'B&#xf6;tel, Tobias'
'Schmidtmann, Marc'
'M&#xfc;ller, Thomas'

_publ_section_title
;
 Phospha-bicyclohexene-germylenes exhibiting unexpected reactivity.
;
_journal_issue 35
_journal_name_full 'Chemical science'
_journal_page_first 14161
_journal_page_last 14170
_journal_paper_doi 10.1039/d4sc04034a
_journal_volume 15
_journal_year 2024
_chemical_formula_structural PC4(CH3)2(Si(CH3)3)2(N(C6H11)2)
_chemical_formula_sum 'C24 H46 N P Si2'
_chemical_formula_weight 435.77
_space_group_crystal_system triclinic
_space_group_IT_number 2
_space_group_name_Hall '-P 1'
_space_group_name_H-M_alt 'P -1'
_atom_sites_solution_hydrogens difmap
_atom_sites_solution_primary direct
_atom_sites_solution_secondary difmap
_audit_creation_method SHELXL-2018/3
_audit_update_record
;
2024-06-17 deposited with the CCDC.	2024-07-30 downloaded from the CCDC.
;
_cell_angle_alpha 83.1135(16)
_cell_angle_beta 86.3992(16)
_cell_angle_gamma 69.5125(16)
_cell_formula_units_Z 2
_cell_length_a 9.8664(4)
_cell_length_b 10.8301(5)
_cell_length_c 13.2382(5)
_cell_measurement_reflns_used 9853
_cell_measurement_temperature 100(2)
_cell_measurement_theta_max 33.48
_cell_measurement_theta_min 2.20
_cell_volume 1315.19(10)
_computing_cell_refinement 'Bruker SAINT V8.40A'
_computing_data_collection 'Bruker APEX3'
_computing_data_reduction 'Bruker SAINT V8.40A'
_computing_structure_refinement 'SHELXL-2018/3 (Sheldrick, 2018)'
_computing_structure_solution 'SHELXS-2013/1 (Sheldrick, 2013)'
_diffrn_ambient_temperature 100(2)
_diffrn_measured_fraction_theta_full 1.000
_diffrn_measured_fraction_theta_max 1.000
_diffrn_measurement_device_type 'Bruker Photon III CPAD'
_diffrn_measurement_method '\f and \w scans'
_diffrn_radiation_type MoK\a
_diffrn_radiation_wavelength 0.71073
_diffrn_reflns_av_R_equivalents 0.0464
_diffrn_reflns_av_unetI/netI 0.0234
_diffrn_reflns_Laue_measured_fraction_full 1.000
_diffrn_reflns_Laue_measured_fraction_max 1.000
_diffrn_reflns_limit_h_max 15
_diffrn_reflns_limit_h_min -15
_diffrn_reflns_limit_k_max 16
_diffrn_reflns_limit_k_min -16
_diffrn_reflns_limit_l_max 20
_diffrn_reflns_limit_l_min -20
_diffrn_reflns_number 121480
_diffrn_reflns_point_group_measured_fraction_full 1.000
_diffrn_reflns_point_group_measured_fraction_max 1.000
_diffrn_reflns_theta_full 25.242
_diffrn_reflns_theta_max 33.726
_diffrn_reflns_theta_min 1.550
_diffrn_source 'I\mS microfocus'
_exptl_absorpt_coefficient_mu 0.206
_exptl_absorpt_correction_T_max 1.0000
_exptl_absorpt_correction_T_min 0.9609
_exptl_absorpt_correction_type multi-scan
_exptl_absorpt_process_details 'SADABS-2016/2 (Sheldrick)'
_exptl_crystal_colour colourless
_exptl_crystal_density_diffrn 1.100
_exptl_crystal_description block
_exptl_crystal_F_000 480
_exptl_crystal_size_max 0.090
_exptl_crystal_size_mid 0.070
_exptl_crystal_size_min 0.040
_refine_diff_density_max 0.481
_refine_diff_density_min -0.231
_refine_diff_density_rms 0.051
_refine_ls_extinction_method none
_refine_ls_goodness_of_fit_ref 1.059
_refine_ls_hydrogen_treatment constr
_refine_ls_matrix_type full
_refine_ls_number_parameters 261
_refine_ls_number_reflns 10513
_refine_ls_number_restraints 0
_refine_ls_restrained_S_all 1.059
_refine_ls_R_factor_all 0.0428
_refine_ls_R_factor_gt 0.0345
_refine_ls_shift/su_max 0.001
_refine_ls_shift/su_mean 0.000
_refine_ls_structure_factor_coef Fsqd
_refine_ls_weighting_details 'w=1/[\s^2^(Fo^2^)+(0.0350P)^2^+0.4500P] where P=(Fo^2^+2Fc^2^)/3'
_refine_ls_weighting_scheme calc
_refine_ls_wR_factor_gt 0.0824
_refine_ls_wR_factor_ref 0.0862
_reflns_Friedel_coverage 0.000
_reflns_number_gt 9104
_reflns_number_total 10513
_reflns_threshold_expression 'I > 2\s(I)'
_cod_data_source_file d4sc04034a3.cif
_cod_data_source_block 21a
_cod_depositor_comments 'Adding full bibliography for 1572207--1572213.cif.'
_cod_database_code 1572210
_shelx_shelxl_version_number 2018/3
_shelx_space_group_comment
;
The symmetry employed for this shelxl refinement is uniquely defined
by the following loop, which should always be used as a source of
symmetry information in preference to the above space-group names.
They are only intended as comments.
;
_shelx_estimated_absorpt_t_min 0.982
_shelx_estimated_absorpt_t_max 0.992

loop_
_space_group_symop_operation_xyz
'x, y, z'
'-x, -y, -z'

loop_
_atom_site_label
_atom_site_type_symbol
_atom_site_fract_x
_atom_site_fract_y
_atom_site_fract_z
_atom_site_U_iso_or_equiv
_atom_site_adp_type
_atom_site_occupancy
_atom_site_site_symmetry_order
_atom_site_calc_flag
_atom_site_refinement_flags_posn
_atom_site_refinement_flags_adp
_atom_site_refinement_flags_occupancy
_atom_site_disorder_assembly
_atom_site_disorder_group
P1 P 0.53726(2) 0.07472(2) 0.30368(2) 0.01084(4) Uani 1 1 d . . . . .
Si1 Si 0.22133(3) 0.27511(2) 0.23500(2) 0.01401(5) Uani 1 1 d . . . . .
Si2 Si 0.80824(3) -0.20045(2) 0.28348(2) 0.01566(5) Uani 1 1 d . . . . .
N1 N 0.62573(8) 0.18137(7) 0.30769(5) 0.01193(12) Uani 1 1 d . . . . .
C1 C 0.39193(9) 0.13311(8) 0.21575(6) 0.01273(14) Uani 1 1 d . . . . .
C2 C 0.40444(9) 0.02881(9) 0.16134(6) 0.01420(14) Uani 1 1 d . . . . .
C3 C 0.53897(10) -0.08472(9) 0.17550(7) 0.01469(14) Uani 1 1 d . . . . .
C4 C 0.63329(9) -0.07184(8) 0.24210(6) 0.01311(14) Uani 1 1 d . . . . .
C5 C 0.28803(11) 0.01998(10) 0.09684(8) 0.02154(18) Uani 1 1 d . . . . .
H5A H 0.325105 0.008121 0.026905 0.032 Uiso 1 1 calc R U . . .
H5B H 0.203758 0.101735 0.097090 0.032 Uiso 1 1 calc R U . . .
H5C H 0.259630 -0.055666 0.124623 0.032 Uiso 1 1 calc R U . . .
C6 C 0.56092(12) -0.20673(10) 0.12310(8) 0.02239(18) Uani 1 1 d . . . . .
H6A H 0.491476 -0.248785 0.151108 0.034 Uiso 1 1 calc R U . . .
H6B H 0.659645 -0.269117 0.134196 0.034 Uiso 1 1 calc R U . . .
H6C H 0.545897 -0.181562 0.049953 0.034 Uiso 1 1 calc R U . . .
C7 C 0.25032(11) 0.38775(11) 0.32107(9) 0.0245(2) Uani 1 1 d . . . . .
H7A H 0.292585 0.336230 0.384556 0.037 Uiso 1 1 calc R U . . .
H7B H 0.157372 0.455497 0.336175 0.037 Uiso 1 1 calc R U . . .
H7C H 0.316208 0.430657 0.287634 0.037 Uiso 1 1 calc R U . . .
C8 C 0.08015(11) 0.21152(11) 0.29904(8) 0.02216(18) Uani 1 1 d . . . . .
H8A H 0.062553 0.150169 0.257153 0.033 Uiso 1 1 calc R U . . .
H8B H -0.009854 0.286063 0.307547 0.033 Uiso 1 1 calc R U . . .
H8C H 0.113975 0.165102 0.365900 0.033 Uiso 1 1 calc R U . . .
C9 C 0.15190(12) 0.37336(10) 0.11074(8) 0.02293(18) Uani 1 1 d . . . . .
H9A H 0.228580 0.400234 0.074680 0.034 Uiso 1 1 calc R U . . .
H9B H 0.068736 0.452384 0.123575 0.034 Uiso 1 1 calc R U . . .
H9C H 0.122118 0.318789 0.069049 0.034 Uiso 1 1 calc R U . . .
C10 C 0.89672(13) -0.13837(12) 0.37619(10) 0.0334(3) Uani 1 1 d . . . . .
H10A H 0.908325 -0.055301 0.346258 0.050 Uiso 1 1 calc R U . . .
H10B H 0.991937 -0.204436 0.392775 0.050 Uiso 1 1 calc R U . . .
H10C H 0.836498 -0.122692 0.438341 0.050 Uiso 1 1 calc R U . . .
C11 C 0.78071(13) -0.35453(11) 0.34540(10) 0.0333(3) Uani 1 1 d . . . . .
H11A H 0.712803 -0.332883 0.403322 0.050 Uiso 1 1 calc R U . . .
H11B H 0.873582 -0.418650 0.369310 0.050 Uiso 1 1 calc R U . . .
H11C H 0.741297 -0.392862 0.296045 0.050 Uiso 1 1 calc R U . . .
C12 C 0.93682(12) -0.24451(11) 0.17265(9) 0.0293(2) Uani 1 1 d . . . . .
H12A H 0.897849 -0.285927 0.125301 0.044 Uiso 1 1 calc R U . . .
H12B H 1.030543 -0.306632 0.196860 0.044 Uiso 1 1 calc R U . . .
H12C H 0.949436 -0.164058 0.137739 0.044 Uiso 1 1 calc R U . . .
C13 C 0.69098(9) 0.23679(8) 0.21738(6) 0.01224(13) Uani 1 1 d . . . . .
H13 H 0.770624 0.260799 0.243201 0.015 Uiso 1 1 calc R U . . .
C14 C 0.76067(10) 0.13842(9) 0.13967(7) 0.01617(15) Uani 1 1 d . . . . .
H14A H 0.685285 0.113068 0.110667 0.019 Uiso 1 1 calc R U . . .
H14B H 0.831402 0.057301 0.173978 0.019 Uiso 1 1 calc R U . . .
C15 C 0.83745(10) 0.19805(9) 0.05386(7) 0.01847(16) Uani 1 1 d . . . . .
H15A H 0.919317 0.214774 0.081986 0.022 Uiso 1 1 calc R U . . .
H15B H 0.877231 0.133852 0.002940 0.022 Uiso 1 1 calc R U . . .
C16 C 0.73496(11) 0.32726(10) 0.00199(7) 0.01926(17) Uani 1 1 d . . . . .
H16A H 0.659214 0.309232 -0.033120 0.023 Uiso 1 1 calc R U . . .
H16B H 0.789325 0.366468 -0.049707 0.023 Uiso 1 1 calc R U . . .
C17 C 0.66412(10) 0.42519(9) 0.08012(7) 0.01778(16) Uani 1 1 d . . . . .
H17A H 0.594273 0.506835 0.045760 0.021 Uiso 1 1 calc R U . . .
H17B H 0.739147 0.449690 0.110462 0.021 Uiso 1 1 calc R U . . .
C18 C 0.58540(10) 0.36490(9) 0.16443(7) 0.01537(15) Uani 1 1 d . . . . .
H18A H 0.506184 0.345649 0.134824 0.018 Uiso 1 1 calc R U . . .
H18B H 0.542220 0.429174 0.214867 0.018 Uiso 1 1 calc R U . . .
C19 C 0.67774(9) 0.20052(8) 0.40572(6) 0.01183(13) Uani 1 1 d . . . . .
H19 H 0.785537 0.158126 0.404714 0.014 Uiso 1 1 calc R U . . .
C20 C 0.64233(10) 0.34779(8) 0.41762(7) 0.01470(14) Uani 1 1 d . . . . .
H20A H 0.678997 0.390436 0.356987 0.018 Uiso 1 1 calc R U . . .
H20B H 0.536050 0.392077 0.422163 0.018 Uiso 1 1 calc R U . . .
C21 C 0.71076(10) 0.36508(9) 0.51310(7) 0.01679(15) Uani 1 1 d . . . . .
H21A H 0.817466 0.327183 0.505936 0.020 Uiso 1 1 calc R U . . .
H21B H 0.683839 0.460757 0.520108 0.020 Uiso 1 1 calc R U . . .
C22 C 0.66136(11) 0.29717(10) 0.60839(7) 0.02028(17) Uani 1 1 d . . . . .
H22A H 0.556836 0.343370 0.621255 0.024 Uiso 1 1 calc R U . . .
H22B H 0.714525 0.302664 0.667712 0.024 Uiso 1 1 calc R U . . .
C23 C 0.68853(11) 0.15187(10) 0.59617(7) 0.01892(17) Uani 1 1 d . . . . .
H23A H 0.647837 0.112036 0.656318 0.023 Uiso 1 1 calc R U . . .
H23B H 0.794111 0.103205 0.593083 0.023 Uiso 1 1 calc R U . . .
C24 C 0.62005(10) 0.13662(9) 0.49969(6) 0.01528(15) Uani 1 1 d . . . . .
H24A H 0.642490 0.041353 0.493158 0.018 Uiso 1 1 calc R U . . .
H24B H 0.513576 0.179084 0.504853 0.018 Uiso 1 1 calc R U . . .

loop_
_atom_site_aniso_label
_atom_site_aniso_U_11
_atom_site_aniso_U_22
_atom_site_aniso_U_33
_atom_site_aniso_U_23
_atom_site_aniso_U_13
_atom_site_aniso_U_12
P1 0.01094(9) 0.01128(9) 0.01156(9) -0.00204(7) 0.00025(7) -0.00524(7)
Si1 0.01132(10) 0.01458(11) 0.01661(11) -0.00342(8) -0.00096(8) -0.00437(8)
Si2 0.01425(11) 0.01258(10) 0.01786(11) -0.00075(8) 0.00200(8) -0.00245(8)
N1 0.0144(3) 0.0144(3) 0.0099(3) -0.0010(2) 0.0000(2) -0.0087(2)
C1 0.0124(3) 0.0137(3) 0.0131(3) -0.0019(3) -0.0006(3) -0.0055(3)
C2 0.0157(4) 0.0155(4) 0.0133(3) -0.0030(3) -0.0008(3) -0.0072(3)
C3 0.0173(4) 0.0138(3) 0.0147(3) -0.0040(3) 0.0015(3) -0.0070(3)
C4 0.0136(3) 0.0116(3) 0.0142(3) -0.0016(3) 0.0016(3) -0.0048(3)
C5 0.0211(4) 0.0228(4) 0.0232(4) -0.0072(3) -0.0064(3) -0.0080(4)
C6 0.0255(5) 0.0173(4) 0.0262(5) -0.0102(3) -0.0008(4) -0.0071(3)
C7 0.0167(4) 0.0244(5) 0.0337(5) -0.0162(4) 0.0000(4) -0.0044(4)
C8 0.0161(4) 0.0281(5) 0.0232(4) -0.0016(4) 0.0015(3) -0.0094(4)
C9 0.0245(5) 0.0180(4) 0.0246(4) 0.0023(3) -0.0042(4) -0.0061(4)
C10 0.0245(5) 0.0291(5) 0.0399(6) -0.0100(5) -0.0151(5) 0.0034(4)
C11 0.0280(5) 0.0194(5) 0.0449(7) 0.0106(4) 0.0058(5) -0.0044(4)
C12 0.0255(5) 0.0242(5) 0.0297(5) -0.0021(4) 0.0117(4) -0.0005(4)
C13 0.0128(3) 0.0130(3) 0.0119(3) -0.0004(3) -0.0001(3) -0.0061(3)
C14 0.0199(4) 0.0146(4) 0.0148(4) -0.0021(3) 0.0043(3) -0.0075(3)
C15 0.0203(4) 0.0192(4) 0.0173(4) -0.0030(3) 0.0060(3) -0.0094(3)
C16 0.0243(4) 0.0216(4) 0.0138(4) 0.0006(3) 0.0019(3) -0.0115(4)
C17 0.0210(4) 0.0160(4) 0.0164(4) 0.0019(3) -0.0002(3) -0.0078(3)
C18 0.0156(4) 0.0150(4) 0.0147(3) 0.0005(3) -0.0002(3) -0.0050(3)
C19 0.0126(3) 0.0124(3) 0.0116(3) -0.0013(3) -0.0008(2) -0.0056(3)
C20 0.0171(4) 0.0132(3) 0.0148(3) -0.0023(3) -0.0024(3) -0.0060(3)
C21 0.0209(4) 0.0167(4) 0.0158(4) -0.0039(3) -0.0017(3) -0.0093(3)
C22 0.0270(5) 0.0235(4) 0.0143(4) -0.0057(3) 0.0006(3) -0.0127(4)
C23 0.0263(4) 0.0221(4) 0.0123(3) -0.0004(3) -0.0018(3) -0.0135(4)
C24 0.0185(4) 0.0180(4) 0.0124(3) -0.0013(3) 0.0003(3) -0.0104(3)

loop_
_atom_type_symbol
_atom_type_description
_atom_type_scat_dispersion_real
_atom_type_scat_dispersion_imag
_atom_type_scat_source
C C 0.0033 0.0016 'International Tables Vol C Tables 4.2.6.8 and 6.1.1.4'
H H 0.0000 0.0000 'International Tables Vol C Tables 4.2.6.8 and 6.1.1.4'
N N 0.0061 0.0033 'International Tables Vol C Tables 4.2.6.8 and 6.1.1.4'
Si Si 0.0817 0.0704 'International Tables Vol C Tables 4.2.6.8 and 6.1.1.4'
P P 0.1023 0.0942 'International Tables Vol C Tables 4.2.6.8 and 6.1.1.4'

loop_
_geom_angle_atom_site_label_1
_geom_angle_atom_site_label_2
_geom_angle_atom_site_label_3
_geom_angle
_geom_angle_site_symmetry_1
_geom_angle_site_symmetry_3
_geom_angle_publ_flag
N1 P1 C1 113.39(4) . . ?
N1 P1 C4 115.78(4) . . ?
C1 P1 C4 94.32(4) . . ?
C7 Si1 C1 111.03(4) . . ?
C7 Si1 C8 106.44(5) . . ?
C1 Si1 C8 109.70(4) . . ?
C7 Si1 C9 108.85(5) . . ?
C1 Si1 C9 111.19(4) . . ?
C8 Si1 C9 109.52(5) . . ?
C10 Si2 C4 110.70(4) . . ?
C10 Si2 C11 108.13(6) . . ?
C4 Si2 C11 111.24(5) . . ?
C10 Si2 C12 107.25(6) . . ?
C4 Si2 C12 110.88(5) . . ?
C11 Si2 C12 108.51(6) . . ?
C13 N1 C19 113.03(6) . . ?
C13 N1 P1 124.39(5) . . ?
C19 N1 P1 120.82(5) . . ?
C2 C1 P1 106.49(6) . . ?
C2 C1 Si1 125.27(6) . . ?
P1 C1 Si1 123.55(5) . . ?
C1 C2 C3 115.32(8) . . ?
C1 C2 C5 125.29(8) . . ?
C3 C2 C5 119.22(8) . . ?
C4 C3 C2 115.05(7) . . ?
C4 C3 C6 125.20(8) . . ?
C2 C3 C6 119.66(8) . . ?
C3 C4 P1 106.58(6) . . ?
C3 C4 Si2 126.30(7) . . ?
P1 C4 Si2 125.64(5) . . ?
C2 C5 H5A 109.5 . . ?
C2 C5 H5B 109.5 . . ?
H5A C5 H5B 109.5 . . ?
C2 C5 H5C 109.5 . . ?
H5A C5 H5C 109.5 . . ?
H5B C5 H5C 109.5 . . ?
C3 C6 H6A 109.5 . . ?
C3 C6 H6B 109.5 . . ?
H6A C6 H6B 109.5 . . ?
C3 C6 H6C 109.5 . . ?
H6A C6 H6C 109.5 . . ?
H6B C6 H6C 109.5 . . ?
Si1 C7 H7A 109.5 . . ?
Si1 C7 H7B 109.5 . . ?
H7A C7 H7B 109.5 . . ?
Si1 C7 H7C 109.5 . . ?
H7A C7 H7C 109.5 . . ?
H7B C7 H7C 109.5 . . ?
Si1 C8 H8A 109.5 . . ?
Si1 C8 H8B 109.5 . . ?
H8A C8 H8B 109.5 . . ?
Si1 C8 H8C 109.5 . . ?
H8A C8 H8C 109.5 . . ?
H8B C8 H8C 109.5 . . ?
Si1 C9 H9A 109.5 . . ?
Si1 C9 H9B 109.5 . . ?
H9A C9 H9B 109.5 . . ?
Si1 C9 H9C 109.5 . . ?
H9A C9 H9C 109.5 . . ?
H9B C9 H9C 109.5 . . ?
Si2 C10 H10A 109.5 . . ?
Si2 C10 H10B 109.5 . . ?
H10A C10 H10B 109.5 . . ?
Si2 C10 H10C 109.5 . . ?
H10A C10 H10C 109.5 . . ?
H10B C10 H10C 109.5 . . ?
Si2 C11 H11A 109.5 . . ?
Si2 C11 H11B 109.5 . . ?
H11A C11 H11B 109.5 . . ?
Si2 C11 H11C 109.5 . . ?
H11A C11 H11C 109.5 . . ?
H11B C11 H11C 109.5 . . ?
Si2 C12 H12A 109.5 . . ?
Si2 C12 H12B 109.5 . . ?
H12A C12 H12B 109.5 . . ?
Si2 C12 H12C 109.5 . . ?
H12A C12 H12C 109.5 . . ?
H12B C12 H12C 109.5 . . ?
N1 C13 C14 114.04(7) . . ?
N1 C13 C18 113.15(7) . . ?
C14 C13 C18 109.89(7) . . ?
N1 C13 H13 106.4 . . ?
C14 C13 H13 106.4 . . ?
C18 C13 H13 106.4 . . ?
C13 C14 C15 111.15(7) . . ?
C13 C14 H14A 109.4 . . ?
C15 C14 H14A 109.4 . . ?
C13 C14 H14B 109.4 . . ?
C15 C14 H14B 109.4 . . ?
H14A C14 H14B 108.0 . . ?
C16 C15 C14 111.56(8) . . ?
C16 C15 H15A 109.3 . . ?
C14 C15 H15A 109.3 . . ?
C16 C15 H15B 109.3 . . ?
C14 C15 H15B 109.3 . . ?
H15A C15 H15B 108.0 . . ?
C15 C16 C17 110.46(7) . . ?
C15 C16 H16A 109.6 . . ?
C17 C16 H16A 109.6 . . ?
C15 C16 H16B 109.6 . . ?
C17 C16 H16B 109.6 . . ?
H16A C16 H16B 108.1 . . ?
C16 C17 C18 110.96(7) . . ?
C16 C17 H17A 109.4 . . ?
C18 C17 H17A 109.4 . . ?
C16 C17 H17B 109.4 . . ?
C18 C17 H17B 109.4 . . ?
H17A C17 H17B 108.0 . . ?
C17 C18 C13 110.36(7) . . ?
C17 C18 H18A 109.6 . . ?
C13 C18 H18A 109.6 . . ?
C17 C18 H18B 109.6 . . ?
C13 C18 H18B 109.6 . . ?
H18A C18 H18B 108.1 . . ?
N1 C19 C24 114.18(7) . . ?
N1 C19 C20 111.75(7) . . ?
C24 C19 C20 108.68(7) . . ?
N1 C19 H19 107.3 . . ?
C24 C19 H19 107.3 . . ?
C20 C19 H19 107.3 . . ?
C21 C20 C19 110.97(7) . . ?
C21 C20 H20A 109.4 . . ?
C19 C20 H20A 109.4 . . ?
C21 C20 H20B 109.4 . . ?
C19 C20 H20B 109.4 . . ?
H20A C20 H20B 108.0 . . ?
C22 C21 C20 111.48(7) . . ?
C22 C21 H21A 109.3 . . ?
C20 C21 H21A 109.3 . . ?
C22 C21 H21B 109.3 . . ?
C20 C21 H21B 109.3 . . ?
H21A C21 H21B 108.0 . . ?
C21 C22 C23 110.74(7) . . ?
C21 C22 H22A 109.5 . . ?
C23 C22 H22A 109.5 . . ?
C21 C22 H22B 109.5 . . ?
C23 C22 H22B 109.5 . . ?
H22A C22 H22B 108.1 . . ?
C22 C23 C24 111.84(8) . . ?
C22 C23 H23A 109.2 . . ?
C24 C23 H23A 109.2 . . ?
C22 C23 H23B 109.2 . . ?
C24 C23 H23B 109.2 . . ?
H23A C23 H23B 107.9 . . ?
C19 C24 C23 110.48(7) . . ?
C19 C24 H24A 109.6 . . ?
C23 C24 H24A 109.6 . . ?
C19 C24 H24B 109.6 . . ?
C23 C24 H24B 109.6 . . ?
H24A C24 H24B 108.1 . . ?

loop_
_geom_bond_atom_site_label_1
_geom_bond_atom_site_label_2
_geom_bond_distance
_geom_bond_site_symmetry_2
_geom_bond_publ_flag
P1 N1 1.6807(7) . ?
P1 C1 1.7915(8) . ?
P1 C4 1.8006(9) . ?
Si1 C7 1.8673(10) . ?
Si1 C1 1.8685(9) . ?
Si1 C8 1.8752(10) . ?
Si1 C9 1.8759(10) . ?
Si2 C10 1.8611(12) . ?
Si2 C4 1.8634(9) . ?
Si2 C11 1.8686(11) . ?
Si2 C12 1.8709(11) . ?
N1 C13 1.4852(10) . ?
N1 C19 1.4876(10) . ?
C1 C2 1.3771(12) . ?
C2 C3 1.4636(12) . ?
C2 C5 1.5090(12) . ?
C3 C4 1.3734(12) . ?
C3 C6 1.5082(12) . ?
C5 H5A 0.9800 . ?
C5 H5B 0.9800 . ?
C5 H5C 0.9800 . ?
C6 H6A 0.9800 . ?
C6 H6B 0.9800 . ?
C6 H6C 0.9800 . ?
C7 H7A 0.9800 . ?
C7 H7B 0.9800 . ?
C7 H7C 0.9800 . ?
C8 H8A 0.9800 . ?
C8 H8B 0.9800 . ?
C8 H8C 0.9800 . ?
C9 H9A 0.9800 . ?
C9 H9B 0.9800 . ?
C9 H9C 0.9800 . ?
C10 H10A 0.9800 . ?
C10 H10B 0.9800 . ?
C10 H10C 0.9800 . ?
C11 H11A 0.9800 . ?
C11 H11B 0.9800 . ?
C11 H11C 0.9800 . ?
C12 H12A 0.9800 . ?
C12 H12B 0.9800 . ?
C12 H12C 0.9800 . ?
C13 C14 1.5255(12) . ?
C13 C18 1.5324(12) . ?
C13 H13 1.0000 . ?
C14 C15 1.5296(12) . ?
C14 H14A 0.9900 . ?
C14 H14B 0.9900 . ?
C15 C16 1.5227(14) . ?
C15 H15A 0.9900 . ?
C15 H15B 0.9900 . ?
C16 C17 1.5286(13) . ?
C16 H16A 0.9900 . ?
C16 H16B 0.9900 . ?
C17 C18 1.5318(12) . ?
C17 H17A 0.9900 . ?
C17 H17B 0.9900 . ?
C18 H18A 0.9900 . ?
C18 H18B 0.9900 . ?
C19 C24 1.5267(12) . ?
C19 C20 1.5344(12) . ?
C19 H19 1.0000 . ?
C20 C21 1.5300(12) . ?
C20 H20A 0.9900 . ?
C20 H20B 0.9900 . ?
C21 C22 1.5235(13) . ?
C21 H21A 0.9900 . ?
C21 H21B 0.9900 . ?
C22 C23 1.5280(14) . ?
C22 H22A 0.9900 . ?
C22 H22B 0.9900 . ?
C23 C24 1.5336(12) . ?
C23 H23A 0.9900 . ?
C23 H23B 0.9900 . ?
C24 H24A 0.9900 . ?
C24 H24B 0.9900 . ?

loop_
_geom_torsion_atom_site_label_1
_geom_torsion_atom_site_label_2
_geom_torsion_atom_site_label_3
_geom_torsion_atom_site_label_4
_geom_torsion
_geom_torsion_site_symmetry_1
_geom_torsion_site_symmetry_2
_geom_torsion_site_symmetry_3
_geom_torsion_site_symmetry_4
_geom_torsion_publ_flag
C1 P1 N1 C13 -54.43(8) . . . . ?
C4 P1 N1 C13 53.03(8) . . . . ?
C1 P1 N1 C19 141.71(6) . . . . ?
C4 P1 N1 C19 -110.83(7) . . . . ?
N1 P1 C1 C2 134.02(6) . . . . ?
C4 P1 C1 C2 13.50(6) . . . . ?
N1 P1 C1 Si1 -69.21(6) . . . . ?
C4 P1 C1 Si1 170.26(5) . . . . ?
C7 Si1 C1 C2 176.00(8) . . . . ?
C8 Si1 C1 C2 58.64(9) . . . . ?
C9 Si1 C1 C2 -62.65(9) . . . . ?
C7 Si1 C1 P1 23.61(7) . . . . ?
C8 Si1 C1 P1 -93.75(6) . . . . ?
C9 Si1 C1 P1 144.95(5) . . . . ?
P1 C1 C2 C3 -10.51(9) . . . . ?
Si1 C1 C2 C3 -166.76(6) . . . . ?
P1 C1 C2 C5 164.65(8) . . . . ?
Si1 C1 C2 C5 8.40(13) . . . . ?
C1 C2 C3 C4 0.71(11) . . . . ?
C5 C2 C3 C4 -174.77(8) . . . . ?
C1 C2 C3 C6 177.29(8) . . . . ?
C5 C2 C3 C6 1.81(13) . . . . ?
C2 C3 C4 P1 9.44(9) . . . . ?
C6 C3 C4 P1 -166.91(8) . . . . ?
C2 C3 C4 Si2 176.12(6) . . . . ?
C6 C3 C4 Si2 -0.23(13) . . . . ?
N1 P1 C4 C3 -131.76(6) . . . . ?
C1 P1 C4 C3 -13.16(7) . . . . ?
N1 P1 C4 Si2 61.44(6) . . . . ?
C1 P1 C4 Si2 -179.96(6) . . . . ?
C10 Si2 C4 C3 -179.01(8) . . . . ?
C11 Si2 C4 C3 -58.76(9) . . . . ?
C12 Si2 C4 C3 62.09(9) . . . . ?
C10 Si2 C4 P1 -14.77(8) . . . . ?
C11 Si2 C4 P1 105.48(7) . . . . ?
C12 Si2 C4 P1 -133.67(6) . . . . ?
C19 N1 C13 C14 127.13(8) . . . . ?
P1 N1 C13 C14 -37.84(10) . . . . ?
C19 N1 C13 C18 -106.30(8) . . . . ?
P1 N1 C13 C18 88.73(8) . . . . ?
N1 C13 C14 C15 -174.80(7) . . . . ?
C18 C13 C14 C15 56.95(9) . . . . ?
C13 C14 C15 C16 -56.13(10) . . . . ?
C14 C15 C16 C17 55.24(10) . . . . ?
C15 C16 C17 C18 -56.31(10) . . . . ?
C16 C17 C18 C13 58.03(10) . . . . ?
N1 C13 C18 C17 173.34(7) . . . . ?
C14 C13 C18 C17 -57.91(9) . . . . ?
C13 N1 C19 C24 -176.21(7) . . . . ?
P1 N1 C19 C24 -10.64(10) . . . . ?
C13 N1 C19 C20 59.94(9) . . . . ?
P1 N1 C19 C20 -134.49(6) . . . . ?
N1 C19 C20 C21 -173.84(7) . . . . ?
C24 C19 C20 C21 59.27(9) . . . . ?
C19 C20 C21 C22 -57.29(10) . . . . ?
C20 C21 C22 C23 53.73(11) . . . . ?
C21 C22 C23 C24 -53.98(11) . . . . ?
N1 C19 C24 C23 175.51(7) . . . . ?
C20 C19 C24 C23 -59.01(9) . . . . ?
C22 C23 C24 C19 57.41(10) . . . . ?
